data_2004762
loop_
_publ_author_name
'Breu, J.'
'Range, K.-J.'
'Biedermann, N.'
'Schmid, K.'
'Sauer, J.'

_publ_section_title
;
 Arene--Arene Stacking in 6,6'-Diphenyl-3,3'-bi-1,2,4,5-tetrazine and
 6-Phenyl-1,2,4,5-tetrazine-3-carbaldehyde Benzoylhydrazone Monohydrate
;
_journal_issue 4
_journal_name_full 'Acta Crystallographica Section C'
_journal_page_first 936
_journal_page_last 940
_journal_paper_doi 10.1107/S0108270195015216
_journal_volume 52
_journal_year 1996
_chemical_formula_moiety 'C16 H12 N6 O, H2 O'
_chemical_formula_sum 'C16 H14 N6 O2'
_chemical_formula_weight 322.33
_chemical_name_systematic
;
6-Phenyl-1,2,4,5-tetrazine-3-carbaldehyde-benzoylhydrazone monohydrate
;
_space_group_IT_number 14
_symmetry_cell_setting monoclinic
_symmetry_space_group_name_Hall '-P 2ybc'
_symmetry_space_group_name_H-M 'P 1 21/c 1'
_cell_angle_alpha 90
_cell_angle_beta 96.052(3)
_cell_angle_gamma 90
_cell_formula_units_Z 4
_cell_length_a 6.5300(3)
_cell_length_b 8.6338(6)
_cell_length_c 27.7016(9)
_cell_measurement_reflns_used 25
_cell_measurement_temperature 293(2)
_cell_measurement_theta_max 22.22
_cell_measurement_theta_min 9.38
_cell_volume 1553.08(14)
_computing_cell_refinement 'SET4 (Boer & Duisenberg, 1984)'
_computing_data_collection 'CAD-4 Software (Enraf-Nonius, 1989)'
_computing_data_reduction 'HELENA (Spek, 1993)'
_computing_molecular_graphics 'PLATON (Spek, 1990) and PLUTON (Spek, 1991)'
_computing_publication_material PLATON
_computing_structure_refinement 'SHELXL93 (Sheldrick, 1993)'
_computing_structure_solution 'SIR92 (Altomare et al., 1993)'
_diffrn_ambient_temperature 293(2)
_diffrn_measurement_device 'Enraf-Nonius CAD-4'
_diffrn_measurement_method \w/2\q
_diffrn_radiation_monochromator graphite
_diffrn_radiation_source 'fine-focus sealed tube'
_diffrn_radiation_type CuK\a
_diffrn_radiation_wavelength 1.54180
_diffrn_reflns_av_R_equivalents 0.0317
_diffrn_reflns_av_sigmaI/netI 0.0690
_diffrn_reflns_limit_h_max 7
_diffrn_reflns_limit_h_min -7
_diffrn_reflns_limit_k_max 10
_diffrn_reflns_limit_k_min 0
_diffrn_reflns_limit_l_max 31
_diffrn_reflns_limit_l_min 0
_diffrn_reflns_number 2460
_diffrn_reflns_reduction_process
;
;
_diffrn_reflns_theta_max 64.98
_diffrn_reflns_theta_min 3.21
_diffrn_standards_decay_% 0
_diffrn_standards_interval_time 100
_diffrn_standards_number 3
_exptl_absorpt_coefficient_mu 0.80
_exptl_absorpt_correction_type none
_exptl_crystal_colour red
_exptl_crystal_density_diffrn 1.378
_exptl_crystal_description lath
_exptl_crystal_F_000 672
_exptl_crystal_size_max 0.2
_exptl_crystal_size_mid 0.06
_exptl_crystal_size_min 0.03
_refine_diff_density_max 0.165
_refine_diff_density_min -0.155
_refine_ls_extinction_coef 0.0016(3)
_refine_ls_extinction_method 'SHELXL93 (Sheldrick, 1993)'
_refine_ls_goodness_of_fit_all 0.808
_refine_ls_goodness_of_fit_obs 1.005
_refine_ls_hydrogen_treatment refall
_refine_ls_matrix_type full
_refine_ls_number_parameters 263
_refine_ls_number_reflns 2404
_refine_ls_number_restraints 0
_refine_ls_restrained_S_all 0.808
_refine_ls_restrained_S_obs 1.005
_refine_ls_R_factor_all 0.1345
_refine_ls_R_factor_obs 0.0428
_refine_ls_shift/esd_max 0.000
_refine_ls_shift/esd_mean 0.000
_refine_ls_structure_factor_coef Fsqd
_refine_ls_weighting_scheme
;
calc w = 1/[\s^2^(F~o~^2^) + (0.0653P)^2^]
where P = (F~o~^2^ + 2F~c~^2^)/3
;
_refine_ls_wR_factor_all 0.1186
_refine_ls_wR_factor_obs 0.0994
_reflns_number_observed 1230
_reflns_number_total 2404
_reflns_observed_criterion >2\s(I)
_cod_data_source_file jz1094.cif
_cod_data_source_block IV
_cod_original_sg_symbol_H-M 'P 21/c'
_cod_database_code 2004762

loop_
_symmetry_equiv_pos_as_xyz
x,y,z
-x,1/2+y,1/2-z
-x,-y,-z
x,1/2-y,1/2+z

loop_
_atom_site_aniso_label
_atom_site_aniso_U_11
_atom_site_aniso_U_22
_atom_site_aniso_U_33
_atom_site_aniso_U_12
_atom_site_aniso_U_13
_atom_site_aniso_U_23
O6 0.0429(13) 0.089(2) 0.0737(14) -0.0018(12) 0.0030(11) -0.0183(12)
N3 0.0476(15) 0.054(2) 0.0493(14) -0.0014(12) 0.0079(12) -0.0001(12)
N4 0.0403(14) 0.062(2) 0.0529(14) -0.0017(13) 0.0066(13) -0.0086(12)
N22 0.055(2) 0.081(2) 0.0547(14) -0.0045(14) 0.0001(13) -0.0120(14)
N23 0.056(2) 0.076(2) 0.057(2) -0.0043(14) 0.0028(13) -0.0123(14)
N25 0.053(2) 0.065(2) 0.0528(14) -0.0047(13) 0.0030(13) -0.0059(13)
N26 0.050(2) 0.060(2) 0.0522(14) -0.0064(13) 0.0057(12) -0.0051(13)
C2 0.048(2) 0.060(2) 0.053(2) -0.004(2) 0.005(2) 0.001(2)
C5 0.047(2) 0.055(2) 0.049(2) -0.005(2) 0.0005(14) 0.0040(14)
C11 0.045(2) 0.050(2) 0.0456(15) -0.0007(14) 0.0049(13) 0.0019(14)
C12 0.054(2) 0.101(3) 0.058(2) 0.009(2) -0.001(2) -0.013(2)
C13 0.085(3) 0.124(3) 0.058(2) 0.007(3) -0.002(2) -0.029(2)
C14 0.087(3) 0.088(3) 0.066(2) 0.015(2) 0.017(2) -0.019(2)
C15 0.060(2) 0.073(2) 0.077(2) 0.016(2) 0.013(2) -0.006(2)
C16 0.052(2) 0.062(2) 0.057(2) 0.002(2) 0.003(2) -0.004(2)
C21 0.047(2) 0.051(2) 0.045(2) -0.0075(14) 0.0049(14) 0.0051(14)
C24 0.049(2) 0.052(2) 0.043(2) -0.0081(15) 0.0046(13) 0.0014(14)
C31 0.059(2) 0.049(2) 0.042(2) -0.008(2) 0.0064(14) 0.0041(14)
C32 0.071(2) 0.068(2) 0.054(2) 0.001(2) 0.001(2) -0.004(2)
C33 0.103(3) 0.076(3) 0.062(2) -0.011(2) 0.003(2) -0.018(2)
C34 0.098(3) 0.060(2) 0.073(2) 0.001(2) 0.030(2) -0.008(2)
C35 0.072(2) 0.064(2) 0.081(2) 0.000(2) 0.015(2) -0.002(2)
C36 0.063(2) 0.058(2) 0.066(2) -0.009(2) 0.006(2) -0.005(2)
O1 0.0462(13) 0.089(2) 0.084(2) 0.0007(12) 0.0091(11) -0.0205(15)

loop_
_atom_site_label
_atom_site_occupancy
_atom_site_fract_x
_atom_site_fract_y
_atom_site_fract_z
_atom_site_U_iso_or_equiv
_atom_site_thermal_displace_type
O6 1.000 1.0234(3) 1.1390(3) .15423(7) .0688(9) Uani
N3 1.000 .8324(3) .9912(3) .07980(8) .0501(10) Uani
N4 1.000 .7245(4) 1.0696(3) .11113(8) .0516(9) Uani
N22 1.000 .7262(4) .7628(3) -.02503(8) .0640(11) Uani
N23 1.000 .8202(4) .6728(3) -.05451(8) .0632(12) Uani
N25 1.000 1.1377(4) .7154(3) -.00664(8) .0571(11) Uani
N26 1.000 1.0436(4) .8063(3) .02250(8) .0540(11) Uani
C2 1.000 .7291(5) .9169(3) .04545(11) .0537(12) Uani
C5 1.000 .8342(4) 1.1430(3) .14923(10) .0507(12) Uani
C11 1.000 .7170(4) 1.2298(3) .18333(9) .0469(11) Uani
C12 1.000 .8222(5) 1.2749(4) .22693(11) .0715(14) Uani
C13 1.000 .7230(6) 1.3584(5) .25979(13) .0897(16) Uani
C14 1.000 .5214(7) 1.3986(5) .24988(14) .0797(16) Uani
C15 1.000 .4154(5) 1.3553(4) .20695(13) .0696(12) Uani
C16 1.000 .5129(5) 1.2710(4) .17334(11) .0572(12) Uani
C21 1.000 .8404(4) .8256(3) .01267(10) .0477(12) Uani
C24 1.000 1.0220(4) .6478(3) -.04408(9) .0480(12) Uani
C31 1.000 1.1275(5) .5427(3) -.07528(9) .0499(12) Uani
C32 1.000 1.0195(5) .4739(4) -0.11527(11) .0647(12) Uani
C33 1.000 1.1208(7) .3764(4) -0.14439(13) .0807(16) Uani
C34 1.000 1.3257(7) .3456(4) -0.13421(14) .0755(14) Uani
C35 1.000 1.4322(6) .4114(4) -.09409(14) .0718(12) Uani
C36 1.000 1.3352(5) .5103(4) -.06505(12) .0624(12) Uani
O1 1.000 .3048(3) .9593(3) .10778(8) .0729(10) Uani
H2 1.000 .579(4) .915(3) .0397(9) .055(6) Uiso
H4 1.000 .589(4) 1.063(3) .1105(9) .055(6) Uiso
H12 1.000 .965(5) 1.248(4) .2322(10) .079(3) Uiso
H13 1.000 .800(5) 1.388(4) .2890(11) .079(3) Uiso
H14 1.000 .453(5) 1.456(4) .2736(11) .079(3) Uiso
H15 1.000 .267(5) 1.389(3) .2004(11) .079(3) Uiso
H16 1.000 .448(5) 1.238(4) .1430(10) .079(3) Uiso
H32 1.000 .879(5) .499(4) -0.1218(10) .079(3) Uiso
H33 1.000 1.047(5) .338(4) -0.1690(11) .079(3) Uiso
H34 1.000 1.395(5) .278(4) -0.1568(10) .079(3) Uiso
H35 1.000 1.577(5) .383(4) -.0873(11) .079(3) Uiso
H36 1.000 1.421(5) .564(3) -.0371(10) .079(3) Uiso
H1A 1.000 .200(6) 1.018(5) .1227(12) .119(10) Uiso
H1B 1.000 .234(6) .911(5) .0838(15) .119(10) Uiso

loop_
_atom_type_symbol
_atom_type_description
_atom_type_scat_dispersion_real
_atom_type_scat_dispersion_imag
_atom_type_scat_source
C C 0.0181 0.0091 'International Tables Vol C Tables 4.2.6.8 and 6.1.1.4'
H H 0.0000 0.0000 'International Tables Vol C Tables 4.2.6.8 and 6.1.1.4'
N N 0.0311 0.0180 'International Tables Vol C Tables 4.2.6.8 and 6.1.1.4'
O O 0.0492 0.0322 'International Tables Vol C Tables 4.2.6.8 and 6.1.1.4'

loop_
_geom_angle_atom_site_label_1
_geom_angle_atom_site_label_2
_geom_angle_atom_site_label_3
_geom_angle
_geom_angle_publ_flag
N4 N3 C2 117.2(2) yes
N3 N4 C5 117.4(2) yes
N23 N22 C21 117.7(2) yes
N22 N23 C24 118.2(2) yes
N26 N25 C24 117.8(2) yes
N25 N26 C21 117.7(2) yes
N3 C2 C21 118.5(3) yes
O6 C5 N4 120.8(3) yes
O6 C5 C11 121.6(2) yes
N4 C5 C11 117.6(2) yes
C5 C11 C12 117.2(2) no
C5 C11 C16 123.8(2) no
C12 C11 C16 118.9(3) no
C11 C12 C13 120.1(3) no
C12 C13 C14 120.9(3) no
C13 C14 C15 119.8(4) no
C14 C15 C16 120.1(3) no
C11 C16 C15 120.2(3) no
N22 C21 N26 124.8(3) yes
N22 C21 C2 115.8(2) yes
N26 C21 C2 119.4(3) yes
N23 C24 N25 123.7(2) yes
N23 C24 C31 118.9(2) yes
N25 C24 C31 117.3(2) yes
C24 C31 C32 120.3(3) no
C24 C31 C36 120.9(3) no
C32 C31 C36 118.9(3) no
C31 C32 C33 119.6(3) no
C32 C33 C34 121.2(3) no
C33 C34 C35 119.3(4) no
C34 C35 C36 120.5(4) no
C31 C36 C35 120.5(3) no
N3 N4 H4 122.8(17) no
C5 N4 H4 119.1(16) no
N3 C2 H2 124.8(15) no
C21 C2 H2 116.6(15) no
C11 C12 H12 116.9(18) no
C13 C12 H12 123.1(18) no
C12 C13 H13 118(2) no
C14 C13 H13 121(2) no
C13 C14 H14 119.9(19) no
C15 C14 H14 120.2(19) no
C14 C15 H15 117.8(17) no
C16 C15 H15 122.0(17) no
C11 C16 H16 116(2) no
C15 C16 H16 124(2) no
C31 C32 H32 117.3(19) no
C33 C32 H32 123.0(19) no
C32 C33 H33 116(2) no
C34 C33 H33 123(2) no
C33 C34 H34 118.9(18) no
C35 C34 H34 121.7(18) no
C34 C35 H35 116.8(19) no
C36 C35 H35 122.7(19) no
C31 C36 H36 120.8(18) no
C35 C36 H36 118.5(18) no
H1A O1 H1B 103(3) no

loop_
_geom_bond_atom_site_label_1
_geom_bond_atom_site_label_2
_geom_bond_distance
_geom_bond_publ_flag
O6 C5 1.229(3) yes
N3 N4 1.355(3) yes
N3 C2 1.279(4) yes
N4 C5 1.367(4) yes
N22 N23 1.324(3) yes
N22 C21 1.333(4) yes
N23 C24 1.337(4) yes
N25 N26 1.323(3) yes
N25 C24 1.350(3) yes
N26 C21 1.337(4) yes
C2 C21 1.454(4) no
C5 C11 1.481(4) no
C11 C12 1.381(4) no
C11 C16 1.379(4) no
C12 C13 1.376(5) no
C13 C14 1.361(6) no
C14 C15 1.364(5) no
C15 C16 1.388(5) no
C24 C31 1.473(4) no
C31 C32 1.383(4) no
C31 C36 1.385(5) no
C32 C33 1.382(5) no
C33 C34 1.364(6) no
C34 C35 1.371(5) no
C35 C36 1.373(5) no
N4 H4 0.88(3) no
C2 H2 0.98(3) no
C12 H12 0.96(3) no
C13 H13 0.94(3) no
C14 H14 0.97(3) no
C15 H15 1.01(3) no
C16 H16 0.94(3) no
C32 H32 0.94(3) no
C33 H33 0.86(3) no
C34 H34 1.00(3) no
C35 H35 0.98(3) no
C36 H36 1.02(3) no
O1 H1A 0.98(4) no
O1 H1B 0.87(4) no

loop_
_geom_torsion_atom_site_label_1
_geom_torsion_atom_site_label_2
_geom_torsion_atom_site_label_3
_geom_torsion_atom_site_label_4
_geom_torsion
_geom_torsion_publ_flag
C2 N3 N4 C5 176.9(3) no
N4 N3 C2 C21 -177.1(2) no
N3 N4 C5 C11 179.5(3) no
N3 N4 C5 O6 0.9(4) no
N23 N22 C21 N26 1.1(4) no
C21 N22 N23 C24 1.5(4) no
N23 N22 C21 C2 -176.9(2) no
N22 N23 C24 C31 177.4(2) no
N22 N23 C24 N25 -3.6(4) no
C24 N25 N26 C21 -0.4(4) no
N26 N25 C24 N23 3.0(4) no
N26 N25 C24 C31 -178.0(2) no
N25 N26 C21 C2 176.3(2) no
N25 N26 C21 N22 -1.6(4) no
N3 C2 C21 N26 8.0(4) no
N3 C2 C21 N22 -173.9(3) no
O6 C5 C11 C12 -15.0(4) no
O6 C5 C11 C16 163.1(3) no
N4 C5 C11 C12 166.3(3) no
N4 C5 C11 C16 -15.6(4) no
C16 C11 C12 C13 0.6(5) no
C5 C11 C16 C15 -178.7(3) no
C12 C11 C16 C15 -0.6(4) no
C5 C11 C12 C13 178.8(3) no
C11 C12 C13 C14 -0.4(5) no
C12 C13 C14 C15 0.3(6) no
C13 C14 C15 C16 -0.3(6) no
C14 C15 C16 C11 0.4(5) no
N23 C24 C31 C32 1.3(4) no
N23 C24 C31 C36 -178.3(3) no
N25 C24 C31 C32 -177.7(3) no
N25 C24 C31 C36 2.7(4) no
C24 C31 C32 C33 179.6(3) no
C36 C31 C32 C33 -0.8(5) no
C24 C31 C36 C35 179.5(3) no
C32 C31 C36 C35 -0.1(5) no
C31 C32 C33 C34 0.5(5) no
C32 C33 C34 C35 0.7(6) no
C33 C34 C35 C36 -1.6(5) no
C34 C35 C36 C31 1.3(5) no

loop_
_cod_related_entry_id
_cod_related_entry_database
_cod_related_entry_code
1 ChemSpider 21186935
